data_4332783
loop_
_publ_author_name
'Chen, Wei-Zhong'
'Ren, Tong'

_publ_section_title
;
 Preparation and Characterization of a Family of Ru2Compounds Bearing
 Iodo/Ethynyl Substituents on the Periphery
;
_journal_issue 20
_journal_name_full 'Inorganic Chemistry'
_journal_page_first 8156
_journal_page_last 8164
_journal_paper_doi 10.1021/ic0608389
_journal_volume 45
_journal_year 2006
_chemical_formula_sum 'C48 H24 Cl13 N6 O4 Ru2'
_chemical_formula_weight 1411.72
_chemical_name_systematic
; 
 ? 
;
_space_group_IT_number 5
_symmetry_cell_setting monoclinic
_symmetry_space_group_name_Hall 'C 2y'
_symmetry_space_group_name_H-M 'C 1 2 1'
_atom_sites_solution_hydrogens geom
_atom_sites_solution_primary direct
_atom_sites_solution_secondary difmap
_audit_creation_method SHELXL-97
_cell_angle_alpha 90.00
_cell_angle_beta 100.3140(10)
_cell_angle_gamma 90.00
_cell_formula_units_Z 4
_cell_length_a 29.0204(15)
_cell_length_b 14.8456(8)
_cell_length_c 13.4913(7)
_cell_measurement_reflns_used 5007
_cell_measurement_temperature 300(2)
_cell_measurement_theta_max 25.00
_cell_measurement_theta_min 2.25
_cell_volume 5718.5(5)
_computing_cell_refinement 'Bruker SMART'
_computing_data_collection 'Bruker SMART'
_computing_data_reduction 'Bruker SAINT'
_computing_molecular_graphics 'Bruker SHELXTL'
_computing_publication_material 'Bruker SHELXTL'
_computing_structure_refinement 'SHELXL-97 (Sheldrick, 1997)'
_computing_structure_solution 'SHELXS-97 (Sheldrick, 1990)'
_diffrn_ambient_temperature 300(2)
_diffrn_measured_fraction_theta_full 0.999
_diffrn_measured_fraction_theta_max 0.999
_diffrn_measurement_device_type 'CCD area detector'
_diffrn_measurement_method 'phi and omega scans'
_diffrn_radiation_monochromator graphite
_diffrn_radiation_source 'fine-focus sealed tube'
_diffrn_radiation_type MoK\a
_diffrn_radiation_wavelength 0.71073
_diffrn_reflns_av_R_equivalents 0.0242
_diffrn_reflns_av_sigmaI/netI 0.0507
_diffrn_reflns_limit_h_max 33
_diffrn_reflns_limit_h_min -34
_diffrn_reflns_limit_k_max 17
_diffrn_reflns_limit_k_min -17
_diffrn_reflns_limit_l_max 16
_diffrn_reflns_limit_l_min -11
_diffrn_reflns_number 15191
_diffrn_reflns_theta_full 25.00
_diffrn_reflns_theta_max 25.00
_diffrn_reflns_theta_min 1.53
_exptl_absorpt_coefficient_mu 1.183
_exptl_absorpt_correction_T_max 1.00000
_exptl_absorpt_correction_T_min 0.857441
_exptl_absorpt_correction_type empirical
_exptl_absorpt_process_details
; 
  SADABS, Absorption corrections using Bruker CCD based on the method of 
  Bob Blessing.  Acta Cryst. 1995, A51, 33 
;
_exptl_crystal_colour Dark
_exptl_crystal_density_diffrn 1.640
_exptl_crystal_density_method 'not measured'
_exptl_crystal_description Block
_exptl_crystal_F_000 2780
_exptl_crystal_size_max 0.20
_exptl_crystal_size_mid 0.15
_exptl_crystal_size_min 0.01
_refine_diff_density_max 0.919
_refine_diff_density_min -0.350
_refine_diff_density_rms 0.076
_refine_ls_abs_structure_details 'Flack H D (1983), Acta Cryst. A39, 876-881'
_refine_ls_abs_structure_Flack 0.52(3)
_refine_ls_extinction_method none
_refine_ls_goodness_of_fit_ref 1.029
_refine_ls_hydrogen_treatment mixed
_refine_ls_matrix_type full
_refine_ls_number_parameters 613
_refine_ls_number_reflns 9783
_refine_ls_number_restraints 1
_refine_ls_restrained_S_all 1.029
_refine_ls_R_factor_all 0.0604
_refine_ls_R_factor_gt 0.0427
_refine_ls_shift/su_max 0.015
_refine_ls_shift/su_mean 0.001
_refine_ls_structure_factor_coef Fsqd
_refine_ls_weighting_details 'calc w=1/[\s^2^(Fo^2^)+(0.0500P)^2^+0.0000P] where P=(Fo^2^+2Fc^2^)/3'
_refine_ls_weighting_scheme calc
_refine_ls_wR_factor_gt 0.0960
_refine_ls_wR_factor_ref 0.1022
_reflns_number_gt 7431
_reflns_number_total 9783
_reflns_threshold_expression >2sigma(I)
_cod_data_source_file ic0608389sup1.cif
_cod_data_source_block comp1
_cod_depositor_comments
;
The following automatic conversions were performed:

'_symmetry_cell_setting' value 'Monoclinic' changed to 'monoclinic'
according to /home/saulius/struct/CIF-dictionaries/cif_core.dic
dictionary named 'cif_core.dic' version 2.4.2 from
2011-04-26.

'_exptl_absorpt_correction_type' value 'Empirical'
changed to 'empirical' according to
/home/saulius/struct/CIF-dictionaries/cif_core.dic dictionary named
'cif_core.dic' version 2.4.2 from 2011-04-26.

Automatic conversion script
Id: cif_fix_values 1891 2012-01-12 08:04:46Z andrius 
;
_cod_original_sg_symbol_H-M C2
_cod_database_code 4332783

loop_
_symmetry_equiv_pos_as_xyz
'x, y, z'
'-x, y, -z'
'x+1/2, y+1/2, z'
'-x+1/2, y+1/2, -z'

loop_
_atom_site_label
_atom_site_type_symbol
_atom_site_fract_x
_atom_site_fract_y
_atom_site_fract_z
_atom_site_U_iso_or_equiv
_atom_site_adp_type
_atom_site_occupancy
_atom_site_symmetry_multiplicity
_atom_site_calc_flag
_atom_site_refinement_flags
Ru1 Ru 0.180900(13) 0.48542(3) 0.67790(3) 0.04179(13) Uani 1 1 d .
Ru2 Ru 0.105606(13) 0.47474(3) 0.71135(3) 0.04006(12) Uani 1 1 d .
C1 C 0.1110(2) 0.4513(4) 0.4990(5) 0.0515(17) Uani 1 1 d .
C2 C 0.0945(2) 0.4348(6) 0.3898(5) 0.080(2) Uani 1 1 d .
H2A H 0.0609 0.4314 0.3763 0.120 Uiso 1 1 calc R
H2B H 0.1073 0.3790 0.3710 0.120 Uiso 1 1 calc R
H2C H 0.1045 0.4832 0.3516 0.120 Uiso 1 1 calc R
C3 C 0.2113(2) 0.6681(5) 0.6228(5) 0.0529(17) Uani 1 1 d .
C4 C 0.2242(2) 0.7523(5) 0.6640(7) 0.071(2) Uani 1 1 d .
H4A H 0.2064 0.7810 0.7054 0.086 Uiso 1 1 calc R
C5 C 0.2641(3) 0.7924(6) 0.6419(8) 0.093(3) Uani 1 1 d .
C6 C 0.2919(3) 0.7531(6) 0.5817(7) 0.087(3) Uani 1 1 d .
H6A H 0.3192 0.7807 0.5698 0.104 Uiso 1 1 calc R
C7 C 0.2776(2) 0.6717(6) 0.5400(6) 0.074(2) Uani 1 1 d .
C8 C 0.2376(2) 0.6294(5) 0.5580(6) 0.0599(19) Uani 1 1 d .
H8A H 0.2282 0.5750 0.5265 0.072 Uiso 1 1 calc R
C9 C 0.1341(2) 0.6611(4) 0.6624(5) 0.0441(15) Uani 1 1 d .
H9A H 0.1312 0.7232 0.6543 0.053 Uiso 1 1 calc R
C10 C 0.0584(2) 0.6685(4) 0.6963(5) 0.0432(15) Uani 1 1 d .
C11 C 0.0628(2) 0.7395(5) 0.7616(6) 0.0641(19) Uani 1 1 d .
H11A H 0.0913 0.7536 0.8019 0.077 Uiso 1 1 calc R
C12 C 0.0218(3) 0.7912(4) 0.7654(6) 0.064(2) Uani 1 1 d .
C13 C -0.0182(3) 0.7729(5) 0.7056(6) 0.0620(19) Uani 1 1 d .
H13A H -0.0441 0.8097 0.7059 0.074 Uiso 1 1 calc R
C14 C -0.0215(2) 0.6995(4) 0.6428(5) 0.0545(17) Uani 1 1 d .
C15 C 0.0162(2) 0.6460(4) 0.6371(5) 0.0529(16) Uani 1 1 d .
H15A H 0.0134 0.5961 0.5947 0.064 Uiso 1 1 calc R
C16 C 0.2480(2) 0.5728(5) 0.8489(5) 0.0568(17) Uani 1 1 d .
C17 C 0.2490(2) 0.6505(5) 0.9094(6) 0.067(2) Uani 1 1 d .
H17A H 0.2231 0.6680 0.9365 0.080 Uiso 1 1 calc R
C18 C 0.2903(3) 0.6997(6) 0.9267(6) 0.077(2) Uani 1 1 d .
C19 C 0.3284(3) 0.6791(6) 0.8838(6) 0.080(2) Uani 1 1 d .
H19A H 0.3554 0.7141 0.8961 0.096 Uiso 1 1 calc R
C20 C 0.3253(3) 0.6048(7) 0.8219(6) 0.083(3) Uani 1 1 d .
C21 C 0.2863(2) 0.5527(6) 0.8049(5) 0.066(2) Uani 1 1 d .
H21A H 0.2853 0.5027 0.7630 0.079 Uiso 1 1 calc R
C22 C 0.1770(2) 0.5188(4) 0.8879(5) 0.0498(16) Uani 1 1 d .
H22A H 0.1877 0.5358 0.9544 0.060 Uiso 1 1 calc R
C23 C 0.10582(17) 0.4943(4) 0.9400(4) 0.0419(14) Uani 1 1 d .
C24 C 0.0920(3) 0.5725(5) 0.9769(6) 0.065(2) Uani 1 1 d .
H24A H 0.0994 0.6273 0.9504 0.078 Uiso 1 1 calc R
C25 C 0.0667(3) 0.5702(6) 1.0541(7) 0.074(2) Uani 1 1 d .
C26 C 0.0544(2) 0.4920(7) 1.0944(5) 0.071(2) Uani 1 1 d .
H26A H 0.0367 0.4923 1.1454 0.085 Uiso 1 1 calc R
C27 C 0.0688(3) 0.4125(6) 1.0581(6) 0.075(2) Uani 1 1 d .
C28 C 0.0944(2) 0.4150(5) 0.9799(6) 0.063(2) Uani 1 1 d .
H28A H 0.1038 0.3612 0.9544 0.076 Uiso 1 1 calc R
C29 C 0.2354(2) 0.3123(5) 0.6995(6) 0.0556(18) Uani 1 1 d .
C30 C 0.2521(2) 0.2363(4) 0.7556(6) 0.0599(18) Uani 1 1 d .
H30A H 0.2344 0.2107 0.7995 0.072 Uiso 1 1 calc R
C31 C 0.2944(2) 0.1993(5) 0.7464(6) 0.0647(19) Uani 1 1 d .
C32 C 0.3227(2) 0.2390(5) 0.6892(7) 0.074(2) Uani 1 1 d .
H32A H 0.3521 0.2150 0.6861 0.089 Uiso 1 1 calc R
C33 C 0.3071(2) 0.3152(5) 0.6361(6) 0.066(2) Uani 1 1 d .
C34 C 0.2635(2) 0.3523(5) 0.6349(6) 0.066(2) Uani 1 1 d .
H34A H 0.2528 0.4011 0.5939 0.080 Uiso 1 1 calc R
C35 C 0.1560(2) 0.3005(4) 0.7198(6) 0.0506(17) Uani 1 1 d .
H35A H 0.1606 0.2388 0.7286 0.061 Uiso 1 1 calc R
C36 C 0.0802(2) 0.2714(4) 0.7407(5) 0.0505(17) Uani 1 1 d .
C37 C 0.0869(2) 0.2159(4) 0.8253(6) 0.0581(18) Uani 1 1 d .
H37A H 0.1148 0.2187 0.8716 0.070 Uiso 1 1 calc R
C38 C 0.0523(3) 0.1570(5) 0.8400(6) 0.071(2) Uani 1 1 d .
C39 C 0.0113(3) 0.1495(5) 0.7741(7) 0.071(2) Uani 1 1 d .
H39A H -0.0115 0.1086 0.7850 0.085 Uiso 1 1 calc R
C40 C 0.0045(2) 0.2044(5) 0.6906(7) 0.069(2) Uani 1 1 d .
C41 C 0.0375(2) 0.2663(5) 0.6705(6) 0.0616(19) Uani 1 1 d .
H41A H 0.0319 0.3028 0.6135 0.074 Uiso 1 1 calc R
C100 C 0.0971(7) 0.9858(17) 0.6362(17) 0.253(9) Uiso 1 1 d .
C101 C 0.0646(8) 0.9547(16) 0.5544(18) 0.264(10) Uiso 1 1 d .
C102 C 0.0174(6) 0.9552(11) 0.5449(12) 0.203(8) Uiso 1 1 d .
C200 C 0.3182(8) 0.5315(16) 1.1695(18) 0.262(10) Uiso 1 1 d .
C201 C 0.3088(6) 0.4451(13) 1.1303(14) 0.194(7) Uiso 1 1 d .
C203 C 0.3510(6) 0.3420(13) 0.9950(15) 0.197(7) Uiso 1 1 d .
C204 C 0.3695(6) 0.3568(12) 0.9214(15) 0.193(6) Uiso 1 1 d .
N1 N 0.17264(17) 0.6194(4) 0.6473(4) 0.0501(14) Uani 1 1 d .
N2 N 0.09955(17) 0.6136(4) 0.6892(4) 0.0463(14) Uani 1 1 d .
N3 N 0.20671(16) 0.5208(3) 0.8236(4) 0.0484(13) Uani 1 1 d .
N4 N 0.13286(13) 0.4937(3) 0.8615(3) 0.0410(11) Uani 1 1 d .
N5 N 0.19103(17) 0.3510(4) 0.7031(4) 0.0516(14) Uani 1 1 d .
N6 N 0.11489(17) 0.3349(4) 0.7245(4) 0.0481(14) Uani 1 1 d .
O1 O 0.15585(12) 0.4581(3) 0.5300(3) 0.0517(12) Uani 1 1 d .
O2 O 0.08224(13) 0.4558(3) 0.5589(3) 0.0507(12) Uani 1 1 d .
O3 O 0.3344(4) 0.3031(8) 1.0938(9) 0.213(5) Uiso 1 1 d .
O4 O 0.3311(4) 0.4243(7) 1.0369(8) 0.179(4) Uiso 1 1 d .
Cl1 Cl 0.02855(4) 0.46286(11) 0.74619(12) 0.0508(4) Uani 1 1 d .
Cl2 Cl 0.28016(11) 0.8974(2) 0.6950(3) 0.1565(15) Uani 1 1 d .
Cl3 Cl 0.31226(8) 0.61918(18) 0.46421(19) 0.1007(8) Uani 1 1 d .
Cl4 Cl 0.02706(9) 0.88286(15) 0.84578(19) 0.1031(8) Uani 1 1 d .
Cl5 Cl -0.07564(6) 0.67301(15) 0.56758(15) 0.0783(6) Uani 1 1 d .
Cl6 Cl 0.37218(8) 0.5797(2) 0.7648(2) 0.1360(12) Uani 1 1 d .
Cl7 Cl 0.29218(9) 0.79482(17) 1.0057(2) 0.1033(8) Uani 1 1 d .
Cl8 Cl 0.04974(13) 0.6708(2) 1.1025(3) 0.1646(16) Uani 1 1 d .
Cl9 Cl 0.05410(12) 0.3128(2) 1.1079(3) 0.1403(13) Uani 1 1 d .
Cl10 Cl 0.34158(7) 0.36666(17) 0.5596(2) 0.1024(8) Uani 1 1 d .
Cl11 Cl 0.31453(8) 0.10387(16) 0.8168(2) 0.1030(8) Uani 1 1 d .
Cl12 Cl 0.06127(10) 0.09159(15) 0.9485(2) 0.1049(8) Uani 1 1 d .
Cl13 Cl -0.04772(7) 0.19675(17) 0.6036(2) 0.1015(8) Uani 1 1 d .

loop_
_atom_site_aniso_label
_atom_site_aniso_U_11
_atom_site_aniso_U_22
_atom_site_aniso_U_33
_atom_site_aniso_U_23
_atom_site_aniso_U_13
_atom_site_aniso_U_12
Ru1 0.0295(2) 0.0499(3) 0.0471(3) -0.0001(3) 0.00978(19) -0.0011(3)
Ru2 0.0281(2) 0.0473(3) 0.0458(3) -0.0023(3) 0.00924(18) -0.0002(2)
C1 0.051(4) 0.049(4) 0.053(4) -0.007(3) 0.009(3) -0.004(3)
C2 0.058(4) 0.123(7) 0.058(5) -0.012(4) 0.006(4) 0.004(4)
C3 0.049(4) 0.052(4) 0.062(5) 0.008(3) 0.018(3) -0.005(3)
C4 0.056(4) 0.067(5) 0.093(6) 0.000(4) 0.020(4) -0.010(4)
C5 0.096(6) 0.075(6) 0.114(8) -0.013(5) 0.035(6) -0.041(5)
C6 0.076(5) 0.082(6) 0.116(8) -0.008(5) 0.054(5) -0.025(5)
C7 0.060(4) 0.087(6) 0.083(6) 0.018(5) 0.032(4) 0.001(4)
C8 0.051(4) 0.064(5) 0.064(5) 0.014(4) 0.010(4) -0.006(3)
C9 0.039(3) 0.045(4) 0.049(4) -0.001(3) 0.009(3) 0.002(3)
C10 0.043(3) 0.031(3) 0.057(4) -0.009(3) 0.014(3) 0.001(3)
C11 0.062(4) 0.063(5) 0.066(5) -0.002(4) 0.006(4) -0.004(4)
C12 0.075(5) 0.040(4) 0.081(6) -0.007(4) 0.027(5) 0.005(4)
C13 0.054(4) 0.066(5) 0.068(5) 0.000(4) 0.017(4) 0.016(4)
C14 0.059(4) 0.054(4) 0.054(4) 0.010(3) 0.017(3) 0.017(3)
C15 0.052(4) 0.057(4) 0.051(4) -0.006(3) 0.012(3) 0.003(3)
C16 0.049(4) 0.074(5) 0.045(4) 0.001(4) 0.002(3) -0.013(3)
C17 0.048(4) 0.079(5) 0.073(5) 0.003(4) 0.010(4) -0.006(4)
C18 0.069(5) 0.085(6) 0.073(6) -0.007(4) 0.003(4) -0.025(4)
C19 0.054(4) 0.100(7) 0.082(6) 0.012(5) 0.003(4) -0.030(4)
C20 0.052(4) 0.134(8) 0.066(5) -0.010(5) 0.022(4) -0.020(5)
C21 0.042(4) 0.100(6) 0.058(5) -0.010(4) 0.016(3) -0.007(4)
C22 0.042(3) 0.067(4) 0.041(4) -0.009(3) 0.008(3) -0.014(3)
C23 0.032(3) 0.049(4) 0.046(3) -0.008(3) 0.010(2) -0.004(3)
C24 0.068(5) 0.065(5) 0.069(6) -0.010(4) 0.031(4) -0.011(4)
C25 0.070(5) 0.082(6) 0.077(6) -0.023(5) 0.030(5) -0.010(4)
C26 0.056(4) 0.112(7) 0.049(4) -0.017(5) 0.021(3) 0.002(5)
C27 0.063(5) 0.095(6) 0.077(6) 0.027(5) 0.038(5) 0.002(4)
C28 0.061(5) 0.062(5) 0.074(6) 0.002(4) 0.031(4) 0.015(4)
C29 0.040(3) 0.052(4) 0.075(5) -0.012(4) 0.014(4) 0.001(3)
C30 0.050(4) 0.055(4) 0.077(5) 0.003(4) 0.019(4) 0.002(3)
C31 0.049(4) 0.058(4) 0.088(6) -0.004(4) 0.018(4) 0.008(3)
C32 0.043(4) 0.071(5) 0.107(7) -0.018(5) 0.011(4) 0.011(4)
C33 0.048(4) 0.074(5) 0.081(6) -0.002(4) 0.027(4) 0.006(4)
C34 0.042(4) 0.058(4) 0.104(6) 0.007(4) 0.026(4) 0.007(3)
C35 0.038(3) 0.041(4) 0.077(5) 0.005(3) 0.020(3) 0.008(3)
C36 0.048(4) 0.045(4) 0.062(5) 0.001(3) 0.019(4) 0.002(3)
C37 0.055(4) 0.043(4) 0.077(5) -0.003(4) 0.013(4) -0.002(3)
C38 0.080(5) 0.047(4) 0.090(6) -0.009(4) 0.028(5) -0.013(4)
C39 0.071(5) 0.049(4) 0.099(7) -0.020(4) 0.030(5) -0.023(4)
C40 0.047(4) 0.067(5) 0.094(6) -0.018(5) 0.018(4) -0.008(4)
C41 0.052(4) 0.060(4) 0.077(5) -0.008(4) 0.024(4) -0.013(3)
N1 0.037(3) 0.051(3) 0.065(4) -0.001(3) 0.016(3) -0.007(3)
N2 0.039(3) 0.045(3) 0.057(4) -0.005(3) 0.014(3) 0.002(2)
N3 0.035(3) 0.067(4) 0.043(3) 0.004(2) 0.007(2) -0.009(2)
N4 0.029(2) 0.049(3) 0.046(3) 0.002(3) 0.0093(19) -0.001(2)
N5 0.035(3) 0.054(3) 0.070(4) 0.001(3) 0.020(3) 0.005(3)
N6 0.040(3) 0.043(3) 0.064(4) 0.002(3) 0.018(3) -0.004(2)
O1 0.035(2) 0.077(4) 0.043(2) -0.011(2) 0.0063(18) -0.004(2)
O2 0.0337(19) 0.070(3) 0.051(2) -0.013(2) 0.0133(19) -0.0033(19)
Cl1 0.0288(6) 0.0672(12) 0.0587(9) -0.0040(8) 0.0139(6) -0.0002(7)
Cl2 0.157(3) 0.111(2) 0.226(4) -0.064(2) 0.103(3) -0.083(2)
Cl3 0.0879(15) 0.1171(18) 0.113(2) 0.0217(15) 0.0595(15) 0.0137(13)
Cl4 0.1199(18) 0.0714(14) 0.119(2) -0.0386(14) 0.0238(16) 0.0130(13)
Cl5 0.0449(9) 0.1068(16) 0.0816(14) -0.0112(12) 0.0067(9) 0.0209(10)
Cl6 0.0600(13) 0.222(3) 0.139(2) -0.050(2) 0.0504(15) -0.0415(17)
Cl7 0.0979(16) 0.0974(17) 0.1103(19) -0.0268(15) 0.0069(14) -0.0356(13)
Cl8 0.201(3) 0.118(2) 0.212(4) -0.076(3) 0.135(3) -0.007(2)
Cl9 0.161(3) 0.116(2) 0.174(3) 0.066(2) 0.109(3) 0.0187(19)
Cl10 0.0727(13) 0.1046(17) 0.147(2) 0.0173(16) 0.0660(15) 0.0104(12)
Cl11 0.0852(14) 0.0850(15) 0.138(2) 0.0268(15) 0.0163(15) 0.0313(12)
Cl12 0.139(2) 0.0735(15) 0.1055(19) 0.0192(13) 0.0298(16) -0.0290(15)
Cl13 0.0616(11) 0.1102(18) 0.126(2) -0.0158(15) -0.0008(12) -0.0298(12)

loop_
_atom_type_symbol
_atom_type_description
_atom_type_scat_dispersion_real
_atom_type_scat_dispersion_imag
_atom_type_scat_source
C C 0.0033 0.0016 'International Tables Vol C Tables 4.2.6.8 and 6.1.1.4'
H H 0.0000 0.0000 'International Tables Vol C Tables 4.2.6.8 and 6.1.1.4'
N N 0.0061 0.0033 'International Tables Vol C Tables 4.2.6.8 and 6.1.1.4'
O O 0.0106 0.0060 'International Tables Vol C Tables 4.2.6.8 and 6.1.1.4'
Cl Cl 0.1484 0.1585 'International Tables Vol C Tables 4.2.6.8 and 6.1.1.4'
Ru Ru -1.2594 0.8363 'International Tables Vol C Tables 4.2.6.8 and 6.1.1.4'

loop_
_geom_angle_atom_site_label_1
_geom_angle_atom_site_label_2
_geom_angle_atom_site_label_3
_geom_angle
_geom_angle_site_symmetry_3
N5 Ru1 N1 177.2(2) .
N5 Ru1 O1 89.1(2) .
N1 Ru1 O1 89.3(2) .
N5 Ru1 N3 94.3(2) .
N1 Ru1 N3 87.3(2) .
O1 Ru1 N3 176.48(19) .
N5 Ru1 Ru2 90.77(13) .
N1 Ru1 Ru2 91.46(13) .
O1 Ru1 Ru2 89.63(10) .
N3 Ru1 Ru2 91.51(13) .
N4 Ru2 O2 176.61(15) .
N4 Ru2 N2 90.8(2) .
O2 Ru2 N2 89.3(2) .
N4 Ru2 N6 91.8(2) .
O2 Ru2 N6 87.90(19) .
N2 Ru2 N6 175.43(19) .
N4 Ru2 Ru1 88.43(11) .
O2 Ru2 Ru1 88.19(10) .
N2 Ru2 Ru1 87.86(13) .
N6 Ru2 Ru1 88.44(13) .
N4 Ru2 Cl1 91.44(11) .
O2 Ru2 Cl1 91.95(11) .
N2 Ru2 Cl1 92.50(13) .
N6 Ru2 Cl1 91.21(14) .
Ru1 Ru2 Cl1 179.62(5) .
O2 C1 O1 121.9(6) .
O2 C1 C2 120.7(6) .
O1 C1 C2 117.3(6) .
C8 C3 C4 119.0(6) .
C8 C3 N1 118.9(6) .
C4 C3 N1 122.1(6) .
C5 C4 C3 118.5(7) .
C6 C5 C4 123.3(8) .
C6 C5 Cl2 118.7(6) .
C4 C5 Cl2 118.0(7) .
C7 C6 C5 116.8(7) .
C6 C7 C8 122.2(7) .
C6 C7 Cl3 118.2(6) .
C8 C7 Cl3 119.5(7) .
C7 C8 C3 120.0(7) .
N1 C9 N2 119.5(6) .
C11 C10 C15 122.0(6) .
C11 C10 N2 119.4(6) .
C15 C10 N2 118.6(5) .
C10 C11 C12 117.3(7) .
C13 C12 C11 121.1(7) .
C13 C12 Cl4 121.0(6) .
C11 C12 Cl4 117.7(6) .
C12 C13 C14 119.9(7) .
C15 C14 C13 121.9(7) .
C15 C14 Cl5 118.7(5) .
C13 C14 Cl5 119.4(5) .
C14 C15 C10 117.7(6) .
C21 C16 C17 119.3(6) .
C21 C16 N3 119.3(6) .
C17 C16 N3 121.0(6) .
C18 C17 C16 117.1(7) .
C19 C18 C17 123.3(8) .
C19 C18 Cl7 119.6(6) .
C17 C18 Cl7 117.0(7) .
C18 C19 C20 117.7(7) .
C21 C20 C19 121.5(7) .
C21 C20 Cl6 120.2(7) .
C19 C20 Cl6 118.3(6) .
C20 C21 C16 121.0(7) .
N4 C22 N3 122.8(6) .
C24 C23 C28 119.2(5) .
C24 C23 N4 121.2(6) .
C28 C23 N4 119.6(6) .
C23 C24 C25 119.4(7) .
C26 C25 C24 122.6(8) .
C26 C25 Cl8 118.2(6) .
C24 C25 Cl8 119.2(7) .
C25 C26 C27 118.3(6) .
C26 C27 C28 119.0(7) .
C26 C27 Cl9 119.4(6) .
C28 C27 Cl9 121.6(7) .
C23 C28 C27 121.5(7) .
C30 C29 N5 122.5(6) .
C30 C29 C34 119.2(6) .
N5 C29 C34 118.2(6) .
C31 C30 C29 120.3(7) .
C32 C31 C30 121.4(7) .
C32 C31 Cl11 118.9(5) .
C30 C31 Cl11 119.6(6) .
C31 C32 C33 118.5(6) .
C32 C33 C34 123.5(7) .
C32 C33 Cl10 120.1(5) .
C34 C33 Cl10 116.2(6) .
C33 C34 C29 116.8(7) .
N6 C35 N5 121.7(6) .
C37 C36 C41 119.6(6) .
C37 C36 N6 121.2(6) .
C41 C36 N6 119.3(6) .
C38 C37 C36 119.7(7) .
C39 C38 C37 122.4(8) .
C39 C38 Cl12 119.2(6) .
C37 C38 Cl12 118.3(6) .
C38 C39 C40 118.0(7) .
C39 C40 C41 123.3(8) .
C39 C40 Cl13 119.5(6) .
C41 C40 Cl13 117.2(7) .
C40 C41 C36 117.0(7) .
C102 C101 C100 127(2) .
C101 C102 C102 129(2) 2_556
C200 C201 O4 114.2(18) .
C204 C203 O4 114.2(18) .
C204 C203 O3 167(2) .
O4 C203 O3 77.7(12) .
C9 N1 C3 121.4(6) .
C9 N1 Ru1 119.7(4) .
C3 N1 Ru1 118.3(4) .
C9 N2 C10 112.7(5) .
C9 N2 Ru2 121.1(4) .
C10 N2 Ru2 126.2(4) .
C22 N3 C16 118.3(5) .
C22 N3 Ru1 117.0(4) .
C16 N3 Ru1 121.5(4) .
C22 N4 C23 115.7(5) .
C22 N4 Ru2 119.2(4) .
C23 N4 Ru2 124.5(3) .
C35 N5 C29 120.6(6) .
C35 N5 Ru1 119.7(4) .
C29 N5 Ru1 119.7(4) .
C35 N6 C36 115.2(6) .
C35 N6 Ru2 119.1(4) .
C36 N6 Ru2 125.7(4) .
C1 O1 Ru1 119.5(4) .
C1 O2 Ru2 120.5(4) .
C203 O4 C201 135.4(13) .

loop_
_geom_bond_atom_site_label_1
_geom_bond_atom_site_label_2
_geom_bond_distance
_geom_bond_site_symmetry_2
Ru1 N5 2.037(5) .
Ru1 N1 2.037(6) .
Ru1 O1 2.038(4) .
Ru1 N3 2.043(5) .
Ru1 Ru2 2.3144(5) .
Ru2 N4 2.057(4) .
Ru2 O2 2.066(4) .
Ru2 N2 2.086(6) .
Ru2 N6 2.097(5) .
Ru2 Cl1 2.3724(13) .
C1 O2 1.263(7) .
C1 O1 1.298(7) .
C1 C2 1.485(9) .
C3 C8 1.384(9) .
C3 C4 1.393(10) .
C3 N1 1.421(7) .
C4 C5 1.381(10) .
C5 C6 1.374(11) .
C5 Cl2 1.744(9) .
C6 C7 1.367(11) .
C7 C8 1.380(9) .
C7 Cl3 1.741(8) .
C9 N1 1.327(7) .
C9 N2 1.327(7) .
C10 C11 1.365(9) .
C10 C15 1.380(9) .
C10 N2 1.462(7) .
C11 C12 1.424(10) .
C12 C13 1.316(10) .
C12 Cl4 1.730(7) .
C13 C14 1.373(9) .
C14 C15 1.364(8) .
C14 Cl5 1.756(7) .
C16 C21 1.384(9) .
C16 C17 1.410(10) .
C16 N3 1.414(7) .
C17 C18 1.389(9) .
C18 C19 1.370(11) .
C18 Cl7 1.764(9) .
C19 C20 1.376(12) .
C20 C21 1.355(10) .
C20 Cl6 1.721(8) .
C22 N4 1.319(7) .
C22 N3 1.330(7) .
C23 C24 1.352(9) .
C23 C28 1.361(9) .
C23 N4 1.427(7) .
C24 C25 1.377(10) .
C25 C26 1.356(11) .
C25 Cl8 1.737(9) .
C26 C27 1.371(11) .
C27 C28 1.395(10) .
C27 Cl9 1.710(8) .
C29 C30 1.396(9) .
C29 N5 1.419(7) .
C29 C34 1.425(10) .
C30 C31 1.371(9) .
C31 C32 1.360(10) .
C31 Cl11 1.747(8) .
C32 C33 1.371(10) .
C33 C34 1.380(9) .
C33 Cl10 1.738(7) .
C35 N6 1.311(8) .
C35 N5 1.314(8) .
C36 C37 1.393(9) .
C36 C41 1.420(10) .
C36 N6 1.425(8) .
C37 C38 1.373(9) .
C38 C39 1.356(10) .
C38 Cl12 1.738(9) .
C39 C40 1.375(11) .
C40 C41 1.389(10) .
C40 Cl13 1.746(8) .
C100 C101 1.40(2) .
C101 C102 1.35(2) .
C102 C102 1.43(3) 2_556
C200 C201 1.40(2) .
C201 O4 1.548(18) .
C203 C204 1.23(2) .
C203 O4 1.504(18) .
C203 O3 1.60(2) .

loop_
_geom_torsion_atom_site_label_1
_geom_torsion_atom_site_label_2
_geom_torsion_atom_site_label_3
_geom_torsion_atom_site_label_4
_geom_torsion
_geom_torsion_site_symmetry_4
N5 Ru1 Ru2 N4 87.2(2) .
N1 Ru1 Ru2 N4 -94.4(2) .
O1 Ru1 Ru2 N4 176.3(2) .
N3 Ru1 Ru2 N4 -7.0(2) .
N5 Ru1 Ru2 O2 -92.6(2) .
N1 Ru1 Ru2 O2 85.8(2) .
O1 Ru1 Ru2 O2 -3.52(17) .
N3 Ru1 Ru2 O2 173.14(19) .
N5 Ru1 Ru2 N2 178.1(3) .
N1 Ru1 Ru2 N2 -3.6(2) .
O1 Ru1 Ru2 N2 -92.9(2) .
N3 Ru1 Ru2 N2 83.8(2) .
N5 Ru1 Ru2 N6 -4.6(2) .
N1 Ru1 Ru2 N6 173.7(2) .
O1 Ru1 Ru2 N6 84.4(2) .
N3 Ru1 Ru2 N6 -98.9(2) .
N5 Ru1 Ru2 Cl1 18(8) .
N1 Ru1 Ru2 Cl1 -164(47) .
O1 Ru1 Ru2 Cl1 107(8) .
N3 Ru1 Ru2 Cl1 -76(8) .
C8 C3 C4 C5 -2.8(11) .
N1 C3 C4 C5 175.5(8) .
C3 C4 C5 C6 -0.3(14) .
C3 C4 C5 Cl2 -179.4(7) .
C4 C5 C6 C7 2.2(15) .
Cl2 C5 C6 C7 -178.8(7) .
C5 C6 C7 C8 -0.9(13) .
C5 C6 C7 Cl3 -179.4(7) .
C6 C7 C8 C3 -2.3(12) .
Cl3 C7 C8 C3 176.2(5) .
C4 C3 C8 C7 4.1(11) .
N1 C3 C8 C7 -174.3(6) .
C15 C10 C11 C12 -0.9(11) .
N2 C10 C11 C12 179.7(6) .
C10 C11 C12 C13 -2.5(11) .
C10 C11 C12 Cl4 -178.6(6) .
C11 C12 C13 C14 4.2(12) .
Cl4 C12 C13 C14 -179.7(6) .
C12 C13 C14 C15 -2.7(11) .
C12 C13 C14 Cl5 177.2(6) .
C13 C14 C15 C10 -0.6(10) .
Cl5 C14 C15 C10 179.5(5) .
C11 C10 C15 C14 2.4(10) .
N2 C10 C15 C14 -178.3(6) .
C21 C16 C17 C18 -4.2(11) .
N3 C16 C17 C18 -177.1(6) .
C16 C17 C18 C19 3.7(12) .
C16 C17 C18 Cl7 -178.0(6) .
C17 C18 C19 C20 -1.1(13) .
Cl7 C18 C19 C20 -179.4(7) .
C18 C19 C20 C21 -1.0(13) .
C18 C19 C20 Cl6 178.3(6) .
C19 C20 C21 C16 0.3(13) .
Cl6 C20 C21 C16 -179.0(6) .
C17 C16 C21 C20 2.4(11) .
N3 C16 C21 C20 175.4(7) .
C28 C23 C24 C25 0.2(10) .
N4 C23 C24 C25 -178.7(6) .
C23 C24 C25 C26 -1.0(13) .
C23 C24 C25 Cl8 179.1(6) .
C24 C25 C26 C27 1.6(12) .
Cl8 C25 C26 C27 -178.4(7) .
C25 C26 C27 C28 -1.5(11) .
C25 C26 C27 Cl9 179.6(7) .
C24 C23 C28 C27 -0.2(10) .
N4 C23 C28 C27 178.7(6) .
C26 C27 C28 C23 0.8(12) .
Cl9 C27 C28 C23 179.7(6) .
N5 C29 C30 C31 177.3(6) .
C34 C29 C30 C31 -1.8(11) .
C29 C30 C31 C32 5.2(11) .
C29 C30 C31 Cl11 -179.7(6) .
C30 C31 C32 C33 -3.3(12) .
Cl11 C31 C32 C33 -178.4(6) .
C31 C32 C33 C34 -2.2(12) .
C31 C32 C33 Cl10 -178.4(6) .
C32 C33 C34 C29 5.4(12) .
Cl10 C33 C34 C29 -178.2(5) .
C30 C29 C34 C33 -3.3(11) .
N5 C29 C34 C33 177.6(6) .
C41 C36 C37 C38 -0.2(10) .
N6 C36 C37 C38 178.4(6) .
C36 C37 C38 C39 0.9(11) .
C36 C37 C38 Cl12 -177.9(5) .
C37 C38 C39 C40 -0.9(11) .
Cl12 C38 C39 C40 177.8(6) .
C38 C39 C40 C41 0.3(12) .
C38 C39 C40 Cl13 179.9(6) .
C39 C40 C41 C36 0.3(11) .
Cl13 C40 C41 C36 -179.2(5) .
C37 C36 C41 C40 -0.4(10) .
N6 C36 C41 C40 -179.0(6) .
C100 C101 C102 C102 156(2) 2_556
N2 C9 N1 C3 -177.2(5) .
N2 C9 N1 Ru1 -5.7(9) .
C8 C3 N1 C9 -145.3(6) .
C4 C3 N1 C9 36.3(11) .
C8 C3 N1 Ru1 43.0(8) .
C4 C3 N1 Ru1 -135.4(6) .
N5 Ru1 N1 C9 150(5) .
O1 Ru1 N1 C9 95.7(5) .
N3 Ru1 N1 C9 -85.3(5) .
Ru2 Ru1 N1 C9 6.1(5) .
N5 Ru1 N1 C3 -39(5) .
O1 Ru1 N1 C3 -92.5(5) .
N3 Ru1 N1 C3 86.5(5) .
Ru2 Ru1 N1 C3 177.9(5) .
N1 C9 N2 C10 -176.2(5) .
N1 C9 N2 Ru2 1.5(9) .
C11 C10 N2 C9 -59.2(9) .
C15 C10 N2 C9 121.4(7) .
C11 C10 N2 Ru2 123.2(6) .
C15 C10 N2 Ru2 -56.1(8) .
N4 Ru2 N2 C9 90.8(5) .
O2 Ru2 N2 C9 -85.8(5) .
N6 Ru2 N2 C9 -34(3) .
Ru1 Ru2 N2 C9 2.4(5) .
Cl1 Ru2 N2 C9 -177.7(5) .
N4 Ru2 N2 C10 -91.8(5) .
O2 Ru2 N2 C10 91.6(5) .
N6 Ru2 N2 C10 144(3) .
Ru1 Ru2 N2 C10 179.8(5) .
Cl1 Ru2 N2 C10 -0.3(5) .
N4 C22 N3 C16 161.3(6) .
N4 C22 N3 Ru1 1.3(8) .
C21 C16 N3 C22 157.4(6) .
C17 C16 N3 C22 -29.6(9) .
C21 C16 N3 Ru1 -43.5(8) .
C17 C16 N3 Ru1 129.4(6) .
N5 Ru1 N3 C22 -85.3(5) .
N1 Ru1 N3 C22 97.0(5) .
O1 Ru1 N3 C22 114(3) .
Ru2 Ru1 N3 C22 5.6(4) .
N5 Ru1 N3 C16 115.4(5) .
N1 Ru1 N3 C16 -62.3(5) .
O1 Ru1 N3 C16 -45(3) .
Ru2 Ru1 N3 C16 -153.7(5) .
N3 C22 N4 C23 179.2(6) .
N3 C22 N4 Ru2 -9.4(8) .
C24 C23 N4 C22 72.8(8) .
C28 C23 N4 C22 -106.1(7) .
C24 C23 N4 Ru2 -98.2(6) .
C28 C23 N4 Ru2 83.0(7) .
O2 Ru2 N4 C22 14(4) .
N2 Ru2 N4 C22 -77.2(5) .
N6 Ru2 N4 C22 99.1(5) .
Ru1 Ru2 N4 C22 10.7(5) .
Cl1 Ru2 N4 C22 -169.7(5) .
O2 Ru2 N4 C23 -176(3) .
N2 Ru2 N4 C23 93.5(5) .
N6 Ru2 N4 C23 -90.3(5) .
Ru1 Ru2 N4 C23 -178.7(5) .
Cl1 Ru2 N4 C23 0.9(5) .
N6 C35 N5 C29 179.3(6) .
N6 C35 N5 Ru1 -2.5(10) .
C30 C29 N5 C35 -30.7(11) .
C34 C29 N5 C35 148.4(7) .
C30 C29 N5 Ru1 151.2(6) .
C34 C29 N5 Ru1 -29.7(8) .
N1 Ru1 N5 C35 -138(5) .
O1 Ru1 N5 C35 -84.1(6) .
N3 Ru1 N5 C35 97.0(6) .
Ru2 Ru1 N5 C35 5.5(5) .
N1 Ru1 N5 C29 40(5) .
O1 Ru1 N5 C29 94.0(5) .
N3 Ru1 N5 C29 -84.8(5) .
Ru2 Ru1 N5 C29 -176.4(5) .
N5 C35 N6 C36 178.6(6) .
N5 C35 N6 Ru2 -2.8(10) .
C37 C36 N6 C35 58.2(9) .
C41 C36 N6 C35 -123.2(7) .
C37 C36 N6 Ru2 -120.3(6) .
C41 C36 N6 Ru2 58.3(8) .
N4 Ru2 N6 C35 -82.9(5) .
O2 Ru2 N6 C35 93.7(5) .
N2 Ru2 N6 C35 42(3) .
Ru1 Ru2 N6 C35 5.5(5) .
Cl1 Ru2 N6 C35 -174.4(5) .
N4 Ru2 N6 C36 95.5(5) .
O2 Ru2 N6 C36 -87.8(5) .
N2 Ru2 N6 C36 -140(3) .
Ru1 Ru2 N6 C36 -176.1(5) .
Cl1 Ru2 N6 C36 4.1(5) .
O2 C1 O1 Ru1 -4.4(8) .
C2 C1 O1 Ru1 177.7(5) .
N5 Ru1 O1 C1 96.1(5) .
N1 Ru1 O1 C1 -86.1(4) .
N3 Ru1 O1 C1 -103(3) .
Ru2 Ru1 O1 C1 5.4(4) .
O1 C1 O2 Ru2 0.3(8) .
C2 C1 O2 Ru2 178.0(5) .
N4 Ru2 O2 C1 0(4) .
N2 Ru2 O2 C1 91.0(5) .
N6 Ru2 O2 C1 -85.4(5) .
Ru1 Ru2 O2 C1 3.1(4) .
Cl1 Ru2 O2 C1 -176.6(4) .
C204 C203 O4 C201 -173.7(18) .
O3 C203 O4 C201 1(2) .
C200 C201 O4 C203 146.7(18) .
